data_7109436
loop_
_publ_author_name
'Di Sun'
'Shuai Yuan'
'Hua Wang'
'Hai-Feng Lu'
'Sheng-Yu Feng'
'Dao-Feng Sun'

_publ_section_title
;
 Luminescence thermochromism of two entangled copper-iodide networks with
 a large temperature-dependent emission shift
;
_journal_name_full Chem.Commun.
_journal_page_first 6152
_journal_paper_doi 10.1039/c3cc42741b
_journal_volume 49
_journal_year 2013
_chemical_formula_sum 'C11 H16 Cu2 I2 N4'
_chemical_formula_weight 585.16
_space_group_IT_number 34
_symmetry_cell_setting orthorhombic
_symmetry_space_group_name_Hall 'P 2 -2n'
_symmetry_space_group_name_H-M 'P n n 2'
_atom_sites_solution_hydrogens geom
_atom_sites_solution_primary direct
_atom_sites_solution_secondary difmap
_audit_creation_method SHELXL-97
_cell_angle_alpha 90.00
_cell_angle_beta 90.00
_cell_angle_gamma 90.00
_cell_formula_units_Z 4
_cell_length_a 17.9821(13)
_cell_length_b 9.7493(7)
_cell_length_c 10.0256(7)
_cell_measurement_reflns_used 4527
_cell_measurement_temperature 298(2)
_cell_measurement_theta_max 27.00
_cell_measurement_theta_min 2.33
_cell_volume 1757.6(2)
_computing_structure_refinement 'SHELXL-97 (Sheldrick, 1997)'
_computing_structure_solution 'SHELXS-97 (Sheldrick, 1990)'
_diffrn_ambient_temperature 298(2)
_diffrn_measured_fraction_theta_full 0.990
_diffrn_measured_fraction_theta_max 0.990
_diffrn_radiation_monochromator graphite
_diffrn_radiation_source 'fine-focus sealed tube'
_diffrn_radiation_type MoK\a
_diffrn_radiation_wavelength 0.71073
_diffrn_reflns_av_R_equivalents 0.0193
_diffrn_reflns_av_sigmaI/netI 0.0233
_diffrn_reflns_limit_h_max 21
_diffrn_reflns_limit_h_min -18
_diffrn_reflns_limit_k_max 11
_diffrn_reflns_limit_k_min -11
_diffrn_reflns_limit_l_max 11
_diffrn_reflns_limit_l_min -5
_diffrn_reflns_number 5617
_diffrn_reflns_theta_full 25.00
_diffrn_reflns_theta_max 25.00
_diffrn_reflns_theta_min 2.27
_exptl_absorpt_coefficient_mu 5.925
_exptl_absorpt_correction_T_max 0.3837
_exptl_absorpt_correction_T_min 0.3189
_exptl_absorpt_correction_type multi-scan
_exptl_absorpt_process_details sadabs
_exptl_crystal_density_diffrn 2.211
_exptl_crystal_density_method 'not measured'
_exptl_crystal_F_000 1096
_exptl_crystal_size_max 0.25
_exptl_crystal_size_mid 0.20
_exptl_crystal_size_min 0.20
_refine_diff_density_max 0.552
_refine_diff_density_min -0.760
_refine_diff_density_rms 0.159
_refine_ls_abs_structure_details 'Flack H D (1983), Acta Cryst. A39, 876-881'
_refine_ls_abs_structure_Flack 0.01(3)
_refine_ls_extinction_method none
_refine_ls_goodness_of_fit_ref 1.106
_refine_ls_hydrogen_treatment constr
_refine_ls_matrix_type full
_refine_ls_number_parameters 174
_refine_ls_number_reflns 2094
_refine_ls_number_restraints 1
_refine_ls_restrained_S_all 1.105
_refine_ls_R_factor_all 0.0219
_refine_ls_R_factor_gt 0.0215
_refine_ls_shift/su_max 0.001
_refine_ls_shift/su_mean 0.000
_refine_ls_structure_factor_coef Fsqd
_refine_ls_weighting_details 'calc w=1/[\s^2^(Fo^2^)+(0.0386P)^2^+0.0854P] where P=(Fo^2^+2Fc^2^)/3'
_refine_ls_weighting_scheme calc
_refine_ls_wR_factor_gt 0.0574
_refine_ls_wR_factor_ref 0.0577
_reflns_number_gt 2059
_reflns_number_total 2094
_reflns_threshold_expression >2sigma(I)
_cod_data_source_file c3cc42741b.txt
_cod_data_source_block 1-298K
_cod_original_sg_symbol_H-M 'Pnn2 '
_cod_database_code 7109436

loop_
_symmetry_equiv_pos_as_xyz
'x, y, z'
'-x, -y, z'
'x+1/2, -y+1/2, z+1/2'
'-x+1/2, y+1/2, z+1/2'

loop_
_atom_site_label
_atom_site_type_symbol
_atom_site_fract_x
_atom_site_fract_y
_atom_site_fract_z
_atom_site_U_iso_or_equiv
_atom_site_adp_type
_atom_site_occupancy
_atom_site_symmetry_multiplicity
_atom_site_calc_flag
_atom_site_refinement_flags
Cu1 Cu 0.46670(5) 0.84784(8) 0.26075(9) 0.0482(2) Uani 1 1 d .
Cu2 Cu 0.42740(5) 1.04403(9) 0.07203(9) 0.0480(2) Uani 1 1 d .
I1 I 0.387659(19) 1.08528(3) 0.32790(5) 0.03664(11) Uani 1 1 d .
I2 I 0.45205(2) 0.78001(4) 0.00884(5) 0.04510(12) Uani 1 1 d .
C1 C 0.3917(4) 0.5048(7) 0.2921(7) 0.0512(19) Uani 1 1 d .
H1A H 0.3404 0.4778 0.2953 0.077 Uiso 1 1 calc R
H1B H 0.4226 0.4246 0.2900 0.077 Uiso 1 1 calc R
H1C H 0.4003 0.5586 0.2134 0.077 Uiso 1 1 calc R
C2 C 0.4098(4) 0.5876(5) 0.4119(7) 0.0365(13) Uani 1 1 d .
C3 C 0.4439(4) 0.7561(7) 0.5421(7) 0.0481(18) Uani 1 1 d .
H3 H 0.4617 0.8407 0.5708 0.058 Uiso 1 1 calc R
C4 C 0.4218(4) 0.6536(7) 0.6237(8) 0.0514(17) Uani 1 1 d .
H4 H 0.4209 0.6550 0.7164 0.062 Uiso 1 1 calc R
C5 C 0.3719(4) 0.4109(6) 0.5878(8) 0.0464(16) Uani 1 1 d .
H5A H 0.3975 0.3858 0.6694 0.056 Uiso 1 1 calc R
H5B H 0.3827 0.3412 0.5215 0.056 Uiso 1 1 calc R
C6 C 0.2889(4) 0.4138(8) 0.6136(10) 0.065(2) Uani 1 1 d .
H6A H 0.2634 0.4383 0.5317 0.078 Uiso 1 1 calc R
H6B H 0.2781 0.4842 0.6792 0.078 Uiso 1 1 calc R
C7 C 0.2589(4) 0.2767(7) 0.6635(8) 0.056(2) Uani 1 1 d .
H7A H 0.2051 0.2826 0.6689 0.067 Uiso 1 1 calc R
H7B H 0.2709 0.2064 0.5986 0.067 Uiso 1 1 calc R
C8 C 0.2627(5) 0.3019(9) 0.9141(10) 0.071(2) Uani 1 1 d .
H8 H 0.2270 0.3706 0.9217 0.085 Uiso 1 1 calc R
C9 C 0.3018(4) 0.2450(9) 1.0122(11) 0.068(2) Uani 1 1 d .
H9 H 0.2983 0.2698 1.1016 0.082 Uiso 1 1 calc R
C10 C 0.3380(3) 0.1435(6) 0.8321(9) 0.0498(15) Uani 1 1 d .
C11 C 0.3744(7) 0.0480(12) 0.7398(10) 0.091(3) Uani 1 1 d .
H11B H 0.4170 0.0917 0.7006 0.137 Uiso 1 1 calc R
H11C H 0.3401 0.0223 0.6709 0.137 Uiso 1 1 calc R
H11A H 0.3900 -0.0323 0.7876 0.137 Uiso 1 1 calc R
N1 N 0.4363(3) 0.7179(5) 0.4105(6) 0.0387(12) Uani 1 1 d .
N2 N 0.4005(3) 0.5445(5) 0.5405(5) 0.0409(12) Uani 1 1 d .
N3 N 0.3489(3) 0.1427(6) 0.9629(6) 0.0528(15) Uani 1 1 d .
N4 N 0.2874(3) 0.2345(6) 0.7926(7) 0.0550(17) Uani 1 1 d .

loop_
_atom_site_aniso_label
_atom_site_aniso_U_11
_atom_site_aniso_U_22
_atom_site_aniso_U_33
_atom_site_aniso_U_23
_atom_site_aniso_U_13
_atom_site_aniso_U_12
Cu1 0.0605(5) 0.0442(4) 0.0398(4) 0.0049(4) 0.0005(4) -0.0074(3)
Cu2 0.0482(5) 0.0563(5) 0.0396(4) 0.0044(4) -0.0058(4) 0.0143(4)
I1 0.0420(2) 0.03194(18) 0.03593(19) -0.00264(18) 0.00533(18) -0.00301(13)
I2 0.0558(3) 0.0434(2) 0.0361(2) -0.00834(19) 0.0004(2) -0.00782(16)
C1 0.080(5) 0.028(3) 0.046(5) 0.003(3) -0.006(3) -0.010(3)
C2 0.042(3) 0.030(3) 0.037(4) 0.001(3) 0.001(3) 0.003(2)
C3 0.065(4) 0.041(3) 0.038(5) -0.009(3) 0.009(3) -0.009(3)
C4 0.068(4) 0.054(4) 0.033(4) -0.008(3) 0.012(3) 0.000(3)
C5 0.051(4) 0.041(3) 0.047(4) 0.013(3) 0.009(3) 0.002(2)
C6 0.051(4) 0.069(5) 0.075(6) 0.041(4) 0.002(4) 0.009(3)
C7 0.049(4) 0.068(5) 0.051(5) 0.031(4) -0.014(4) -0.006(3)
C8 0.070(5) 0.076(5) 0.066(6) 0.012(4) 0.013(5) 0.029(4)
C9 0.070(5) 0.079(5) 0.056(5) -0.006(5) 0.000(5) 0.027(4)
C10 0.050(3) 0.050(3) 0.050(4) 0.007(4) -0.001(4) 0.001(2)
C11 0.129(9) 0.097(7) 0.048(6) 0.007(5) 0.002(6) 0.037(6)
N1 0.045(3) 0.031(3) 0.041(3) 0.003(2) 0.002(2) -0.0049(19)
N2 0.054(3) 0.038(3) 0.031(3) 0.001(2) 0.009(2) -0.002(2)
N3 0.039(3) 0.069(4) 0.050(4) 0.011(3) -0.003(3) 0.004(2)
N4 0.043(3) 0.066(3) 0.057(5) 0.033(3) -0.017(3) -0.012(2)

loop_
_atom_type_symbol
_atom_type_description
_atom_type_scat_dispersion_real
_atom_type_scat_dispersion_imag
_atom_type_scat_source
C C 0.0033 0.0016 'International Tables Vol C Tables 4.2.6.8 and 6.1.1.4'
H H 0.0000 0.0000 'International Tables Vol C Tables 4.2.6.8 and 6.1.1.4'
N N 0.0061 0.0033 'International Tables Vol C Tables 4.2.6.8 and 6.1.1.4'
Cu Cu 0.3201 1.2651 'International Tables Vol C Tables 4.2.6.8 and 6.1.1.4'
I I -0.4742 1.8119 'International Tables Vol C Tables 4.2.6.8 and 6.1.1.4'

loop_
_geom_angle_atom_site_label_1
_geom_angle_atom_site_label_2
_geom_angle_atom_site_label_3
_geom_angle
_geom_angle_site_symmetry_1
_geom_angle_site_symmetry_3
N1 Cu1 I2 121.68(16) . .
N1 Cu1 I1 102.71(16) . 2_675
I2 Cu1 I1 112.74(3) . 2_675
N1 Cu1 Cu2 149.29(15) . .
I2 Cu1 Cu2 59.54(3) . .
I1 Cu1 Cu2 104.04(3) 2_675 .
N1 Cu1 I1 101.57(15) . .
I2 Cu1 I1 112.89(3) . .
I1 Cu1 I1 103.07(3) 2_675 .
Cu2 Cu1 I1 57.71(3) . .
N1 Cu1 Cu2 152.53(15) . 2_675
I2 Cu1 Cu2 61.77(3) . 2_675
I1 Cu1 Cu2 56.73(3) 2_675 2_675
Cu2 Cu1 Cu2 58.01(4) . 2_675
I1 Cu1 Cu2 101.00(3) . 2_675
N3 Cu2 I2 116.24(19) 1_564 .
N3 Cu2 I1 104.95(18) 1_564 .
I2 Cu2 I1 114.29(3) . .
N3 Cu2 Cu2 144.02(17) 1_564 2_675
I2 Cu2 Cu2 62.88(3) . 2_675
I1 Cu2 Cu2 107.380(19) . 2_675
N3 Cu2 Cu1 150.43(17) 1_564 .
I2 Cu2 Cu1 57.31(3) . .
I1 Cu2 Cu1 61.46(3) . .
Cu2 Cu2 Cu1 62.86(3) 2_675 .
N3 Cu2 I2 97.15(17) 1_564 2_675
I2 Cu2 I2 113.61(3) . 2_675
I1 Cu2 I2 108.98(3) . 2_675
Cu2 Cu2 I2 57.51(3) 2_675 2_675
Cu1 Cu2 I2 111.94(3) . 2_675
N3 Cu2 Cu1 129.77(19) 1_564 2_675
I2 Cu2 Cu1 113.32(3) . 2_675
I1 Cu2 Cu1 59.72(3) . 2_675
Cu2 Cu2 Cu1 59.13(3) 2_675 2_675
Cu1 Cu2 Cu1 68.74(4) . 2_675
I2 Cu2 Cu1 54.60(3) 2_675 2_675
Cu2 I1 Cu1 63.55(3) . 2_675
Cu2 I1 Cu1 60.83(3) . .
Cu1 I1 Cu1 69.97(3) 2_675 .
Cu1 I2 Cu2 63.15(3) . .
Cu1 I2 Cu2 63.63(3) . 2_675
Cu2 I2 Cu2 59.61(3) . 2_675
C2 C1 H1A 109.5 . .
C2 C1 H1B 109.5 . .
H1A C1 H1B 109.5 . .
C2 C1 H1C 109.5 . .
H1A C1 H1C 109.5 . .
H1B C1 H1C 109.5 . .
N1 C2 N2 109.8(6) . .
N1 C2 C1 125.3(6) . .
N2 C2 C1 124.8(5) . .
C4 C3 N1 110.5(6) . .
C4 C3 H3 124.8 . .
N1 C3 H3 124.8 . .
C3 C4 N2 106.3(6) . .
C3 C4 H4 126.8 . .
N2 C4 H4 126.8 . .
N2 C5 C6 112.4(5) . .
N2 C5 H5A 109.1 . .
C6 C5 H5A 109.1 . .
N2 C5 H5B 109.1 . .
C6 C5 H5B 109.1 . .
H5A C5 H5B 107.9 . .
C5 C6 C7 112.8(6) . .
C5 C6 H6A 109.0 . .
C7 C6 H6A 109.0 . .
C5 C6 H6B 109.0 . .
C7 C6 H6B 109.0 . .
H6A C6 H6B 107.8 . .
N4 C7 C6 114.6(6) . .
N4 C7 H7A 108.6 . .
C6 C7 H7A 108.6 . .
N4 C7 H7B 108.6 . .
C6 C7 H7B 108.6 . .
H7A C7 H7B 107.6 . .
C9 C8 N4 105.6(7) . .
C9 C8 H8 127.2 . .
N4 C8 H8 127.2 . .
C8 C9 N3 110.9(9) . .
C8 C9 H9 124.6 . .
N3 C9 H9 124.6 . .
N3 C10 N4 113.5(7) . .
N3 C10 C11 123.7(7) . .
N4 C10 C11 122.7(8) . .
C10 C11 H11B 109.5 . .
C10 C11 H11C 109.5 . .
H11B C11 H11C 109.5 . .
C10 C11 H11A 109.5 . .
H11B C11 H11A 109.5 . .
H11C C11 H11A 109.5 . .
C2 N1 C3 106.2(6) . .
C2 N1 Cu1 133.1(5) . .
C3 N1 Cu1 120.7(4) . .
C2 N2 C4 107.1(5) . .
C2 N2 C5 128.0(6) . .
C4 N2 C5 124.9(6) . .
C10 N3 C9 104.8(7) . .
C10 N3 Cu2 129.7(5) . 1_546
C9 N3 Cu2 124.7(6) . 1_546
C10 N4 C7 134.1(8) . .
C10 N4 C8 105.1(6) . .
C7 N4 C8 120.7(6) . .

loop_
_geom_bond_atom_site_label_1
_geom_bond_atom_site_label_2
_geom_bond_distance
_geom_bond_site_symmetry_2
_geom_bond_publ_flag
Cu1 N1 2.039(5) . y
Cu1 I2 2.6240(10) . y
Cu1 I1 2.7815(9) 2_675 y
Cu1 Cu2 2.7817(12) . y
Cu1 I1 2.7986(9) . y
Cu1 Cu2 2.8840(12) 2_675 y
Cu2 N3 2.029(6) 1_564 y
Cu2 I2 2.6877(10) . y
Cu2 I1 2.6931(11) . y
Cu2 Cu2 2.7486(16) 2_675 y
Cu2 I2 2.8361(10) 2_675 y
Cu2 Cu1 2.8840(12) 2_675 ?
I1 Cu1 2.7815(9) 2_675 ?
I2 Cu2 2.8361(10) 2_675 ?
C1 C2 1.483(9) . ?
C1 H1A 0.9600 . ?
C1 H1B 0.9600 . ?
C1 H1C 0.9600 . ?
C2 N1 1.357(7) . ?
C2 N2 1.366(8) . ?
C3 C4 1.351(11) . ?
C3 N1 1.378(10) . ?
C3 H3 0.9300 . ?
C4 N2 1.405(9) . ?
C4 H4 0.9300 . ?
C5 N2 1.479(8) . ?
C5 C6 1.515(10) . ?
C5 H5A 0.9700 . ?
C5 H5B 0.9700 . ?
C6 C7 1.527(9) . ?
C6 H6A 0.9700 . ?
C6 H6B 0.9700 . ?
C7 N4 1.452(9) . ?
C7 H7A 0.9700 . ?
C7 H7B 0.9700 . ?
C8 C9 1.331(13) . ?
C8 N4 1.453(11) . ?
C8 H8 0.9300 . ?
C9 N3 1.398(10) . ?
C9 H9 0.9300 . ?
C10 N3 1.326(11) . ?
C10 N4 1.331(9) . ?
C10 C11 1.467(13) . ?
C11 H11B 0.9600 . ?
C11 H11C 0.9600 . ?
C11 H11A 0.9600 . ?
N3 Cu2 2.029(6) 1_546 ?
